data_4517500
loop_
_publ_author_name
'Li, Cheng-Peng'
'Zhou, Hang'
'Chen, Jing'
'Wang, Jia-Jun'
'Du, Miao'
'Zhou, Wuzong'

_publ_section_title
;
 A Highly Efficient Coordination Polymer for Selective Trapping and
 Sensing of Perrhenate/Pertechnetate.
;
_journal_issue 13
_journal_name_full 'ACS applied materials &amp; interfaces'
_journal_page_first 15246
_journal_page_last 15254
_journal_paper_doi 10.1021/acsami.0c00775
_journal_volume 12
_journal_year 2020
_chemical_formula_sum 'C26 H18 Ag F6 N4 Sb'
_chemical_formula_weight 730.06
_space_group_crystal_system monoclinic
_space_group_IT_number 14
_space_group_name_Hall '-P 2yn'
_space_group_name_H-M_alt 'P 1 21/n 1'
_atom_sites_solution_hydrogens geom
_audit_creation_method SHELXL-2018/3
_cell_angle_alpha 90
_cell_angle_beta 102.312(2)
_cell_angle_gamma 90
_cell_formula_units_Z 4
_cell_length_a 14.1795(3)
_cell_length_b 8.7989(2)
_cell_length_c 20.5217(4)
_cell_measurement_reflns_used 5243
_cell_measurement_temperature 293(2)
_cell_measurement_theta_max 73.6360
_cell_measurement_theta_min 4.2110
_cell_volume 2501.48(9)
_computing_structure_refinement 'SHELXL-2018/3 (Sheldrick, 2018)'
_computing_structure_solution 'SHELXT 2014/5 (Sheldrick, 2014)'
_diffrn_ambient_temperature 293(2)
_diffrn_measured_fraction_theta_full 0.999
_diffrn_measured_fraction_theta_max 0.969
_diffrn_measurement_device_type 'SuperNova, Dual, Cu at zero, AtlasS2'
_diffrn_radiation_type CuK\a
_diffrn_radiation_wavelength 1.54184
_diffrn_reflns_av_R_equivalents 0.0239
_diffrn_reflns_av_unetI/netI 0.0307
_diffrn_reflns_Laue_measured_fraction_full 0.999
_diffrn_reflns_Laue_measured_fraction_max 0.969
_diffrn_reflns_limit_h_max 17
_diffrn_reflns_limit_h_min -16
_diffrn_reflns_limit_k_max 6
_diffrn_reflns_limit_k_min -10
_diffrn_reflns_limit_l_max 23
_diffrn_reflns_limit_l_min -25
_diffrn_reflns_number 9150
_diffrn_reflns_point_group_measured_fraction_full 0.999
_diffrn_reflns_point_group_measured_fraction_max 0.969
_diffrn_reflns_theta_full 67.684
_diffrn_reflns_theta_max 73.788
_diffrn_reflns_theta_min 3.470
_exptl_absorpt_coefficient_mu 15.467
_exptl_absorpt_correction_T_max 1.00000
_exptl_absorpt_correction_T_min 0.02388
_exptl_absorpt_correction_type multi-scan
_exptl_absorpt_process_details sadabs
_exptl_crystal_colour 'light colourless'
_exptl_crystal_density_diffrn 1.939
_exptl_crystal_description block
_exptl_crystal_F_000 1416
_exptl_crystal_size_max 0.22
_exptl_crystal_size_mid 0.20
_exptl_crystal_size_min 0.18
_refine_diff_density_max 0.977
_refine_diff_density_min -1.921
_refine_diff_density_rms 0.125
_refine_ls_extinction_method none
_refine_ls_goodness_of_fit_ref 1.060
_refine_ls_hydrogen_treatment constr
_refine_ls_matrix_type full
_refine_ls_number_parameters 343
_refine_ls_number_reflns 4896
_refine_ls_number_restraints 0
_refine_ls_restrained_S_all 1.060
_refine_ls_R_factor_all 0.0483
_refine_ls_R_factor_gt 0.0436
_refine_ls_shift/su_max 0.001
_refine_ls_shift/su_mean 0.000
_refine_ls_structure_factor_coef Fsqd
_refine_ls_weighting_details 'w=1/[\s^2^(Fo^2^)+(0.0680P)^2^+3.9310P] where P=(Fo^2^+2Fc^2^)/3'
_refine_ls_weighting_scheme calc
_refine_ls_wR_factor_gt 0.1191
_refine_ls_wR_factor_ref 0.1235
_reflns_Friedel_coverage 0.000
_reflns_number_gt 4339
_reflns_number_total 4896
_reflns_threshold_expression 'I > 2\s(I)'
_cod_data_source_file am0c00775_si_002.cif
_cod_data_source_block tjnu302
_cod_depositor_comments 'Adding full bibliography for 4517500--4517501.cif.'
_cod_original_sg_symbol_H-M 'P 21/n'
_cod_database_code 4517500
_shelx_shelxl_version_number 2018/3
_shelx_space_group_comment
;
The symmetry employed for this shelxl refinement is uniquely defined
by the following loop, which should always be used as a source of
symmetry information in preference to the above space-group names.
They are only intended as comments.
;

loop_
_space_group_symop_operation_xyz
'x, y, z'
'-x+1/2, y+1/2, -z+1/2'
'-x, -y, -z'
'x-1/2, -y-1/2, z-1/2'

loop_
_atom_site_label
_atom_site_type_symbol
_atom_site_fract_x
_atom_site_fract_y
_atom_site_fract_z
_atom_site_U_iso_or_equiv
_atom_site_adp_type
_atom_site_occupancy
_atom_site_site_symmetry_order
_atom_site_calc_flag
_atom_site_refinement_flags_posn
_atom_site_refinement_flags_adp
_atom_site_refinement_flags_occupancy
_atom_site_disorder_assembly
_atom_site_disorder_group
Sb1 Sb 0.41989(3) 0.77855(4) 0.33719(2) 0.05039(14) Uani 1 1 d . . . . .
Ag1 Ag 0.54376(2) 0.71842(5) 0.63006(2) 0.04484(14) Uani 1 1 d . . . . .
N1 N 0.6720(2) 0.7753(4) 0.58901(17) 0.0306(7) Uani 1 1 d . . . . .
N3 N 1.0291(2) 0.8246(4) 0.23716(16) 0.0313(7) Uani 1 1 d . . . . .
N2 N 0.3897(2) 0.6995(5) 0.56606(19) 0.0381(8) Uani 1 1 d . . . . .
C9 C 1.0183(2) 0.9162(4) 0.36622(17) 0.0225(7) Uani 1 1 d . . . . .
C8 C 1.0105(2) 0.9645(4) 0.43471(17) 0.0221(7) Uani 1 1 d . . . . .
C6 C 0.9189(2) 0.9471(4) 0.52327(17) 0.0222(7) Uani 1 1 d . . . . .
C3 C 0.8335(2) 0.8834(4) 0.54541(17) 0.0224(7) Uani 1 1 d . . . . .
C10 C 0.9405(3) 0.9310(5) 0.31346(18) 0.0279(8) Uani 1 1 d . . . . .
H10 H 0.882496 0.970359 0.320221 0.033 Uiso 1 1 calc R U . . .
C13 C 1.1024(3) 0.8514(5) 0.35348(18) 0.0271(8) Uani 1 1 d . . . . .
H13 H 1.156402 0.837972 0.387733 0.033 Uiso 1 1 calc R U . . .
C22 C -0.1117(3) 0.5323(5) 0.36514(19) 0.0282(8) Uani 1 1 d . . . . .
N4 N -0.2164(3) 0.5828(5) 0.23427(19) 0.0439(9) Uani 1 1 d . . . . .
F1 F 0.4944(4) 0.7257(5) 0.2752(3) 0.0903(14) Uani 1 1 d . . . . .
C7 C 0.9312(2) 0.9146(4) 0.45879(18) 0.0242(7) Uani 1 1 d . . . . .
H7 H 0.884322 0.857022 0.430820 0.029 Uiso 1 1 calc R U . . .
C2 C 0.7415(3) 0.8947(5) 0.50566(19) 0.0299(8) Uani 1 1 d . . . . .
H2 H 0.732410 0.937744 0.463399 0.036 Uiso 1 1 calc R U . . .
C19 C 0.0969(3) 0.5475(5) 0.51448(19) 0.0267(7) Uani 1 1 d . . . . .
C5 C 0.7609(3) 0.7585(5) 0.6268(2) 0.0310(8) Uani 1 1 d . . . . .
H5 H 0.768040 0.710154 0.667811 0.037 Uiso 1 1 calc R U . . .
C4 C 0.8430(3) 0.8108(5) 0.60682(19) 0.0275(8) Uani 1 1 d . . . . .
H4 H 0.903681 0.797372 0.634246 0.033 Uiso 1 1 calc R U . . .
C21 C -0.0550(3) 0.5086(5) 0.4343(2) 0.0282(8) Uani 1 1 d . . . . .
C18 C 0.1975(3) 0.6067(5) 0.52883(19) 0.0274(8) Uani 1 1 d . . . . .
C11 C 0.9493(3) 0.8867(5) 0.25010(19) 0.0318(8) Uani 1 1 d . . . . .
H11 H 0.896787 0.901086 0.214833 0.038 Uiso 1 1 calc R U . . .
C20 C 0.0421(3) 0.5527(5) 0.4496(2) 0.0293(8) Uani 1 1 d . . . . .
H20 H 0.070716 0.586440 0.415511 0.035 Uiso 1 1 calc R U . . .
C23 C -0.2009(3) 0.6054(5) 0.3526(2) 0.0318(8) Uani 1 1 d . . . . .
H23 H -0.227705 0.637679 0.387778 0.038 Uiso 1 1 calc R U . . .
C12 C 1.1039(3) 0.8072(5) 0.2887(2) 0.0320(9) Uani 1 1 d . . . . .
H12 H 1.160024 0.763145 0.280748 0.038 Uiso 1 1 calc R U . . .
F2 F 0.5111(3) 0.9219(6) 0.3760(2) 0.0967(15) Uani 1 1 d . . . . .
C17 C 0.2253(3) 0.7184(5) 0.5772(2) 0.0333(9) Uani 1 1 d . . . . .
H17 H 0.180231 0.762894 0.598225 0.040 Uiso 1 1 calc R U . . .
C1 C 0.6631(3) 0.8412(6) 0.5294(2) 0.0337(9) Uani 1 1 d . . . . .
H1 H 0.601644 0.851691 0.502574 0.040 Uiso 1 1 calc R U . . .
F4 F 0.3410(4) 0.8307(7) 0.3964(3) 0.1034(16) Uani 1 1 d . . . . .
C24 C -0.2492(3) 0.6295(6) 0.2875(2) 0.0379(10) Uani 1 1 d . . . . .
H24 H -0.307783 0.681012 0.280182 0.045 Uiso 1 1 calc R U . . .
C16 C 0.3212(3) 0.7620(5) 0.5934(2) 0.0349(9) Uani 1 1 d . . . . .
H16 H 0.339039 0.838587 0.624842 0.042 Uiso 1 1 calc R U . . .
F3 F 0.4802(4) 0.6275(7) 0.3940(3) 0.1085(19) Uani 1 1 d . . . . .
C15 C 0.2666(3) 0.5513(6) 0.4972(2) 0.0377(10) Uani 1 1 d . . . . .
H15 H 0.249638 0.482475 0.462290 0.045 Uiso 1 1 calc R U . . .
C25 C -0.0764(3) 0.4869(6) 0.3101(2) 0.0380(9) Uani 1 1 d . . . . .
H25 H -0.016557 0.439382 0.315802 0.046 Uiso 1 1 calc R U . . .
C14 C 0.3616(3) 0.5983(6) 0.5176(2) 0.0420(11) Uani 1 1 d . . . . .
H14 H 0.407656 0.557319 0.496503 0.050 Uiso 1 1 calc R U . . .
C26 C -0.1310(3) 0.5128(6) 0.2468(2) 0.0446(11) Uani 1 1 d . . . . .
H26 H -0.106637 0.479401 0.210672 0.054 Uiso 1 1 calc R U . . .
F5 F 0.3271(4) 0.6313(7) 0.2979(4) 0.130(2) Uani 1 1 d . . . . .
F6 F 0.3579(5) 0.9268(8) 0.2752(3) 0.141(3) Uani 1 1 d . . . . .

loop_
_atom_site_aniso_label
_atom_site_aniso_U_11
_atom_site_aniso_U_22
_atom_site_aniso_U_33
_atom_site_aniso_U_23
_atom_site_aniso_U_13
_atom_site_aniso_U_12
Sb1 0.0499(2) 0.0553(2) 0.0486(2) 0.00247(15) 0.01648(16) 0.00404(14)
Ag1 0.02381(17) 0.0810(3) 0.03267(18) 0.00614(15) 0.01254(13) -0.01618(14)
N1 0.0166(14) 0.052(2) 0.0261(16) 0.0024(15) 0.0107(12) -0.0100(13)
N3 0.0277(15) 0.049(2) 0.0193(14) -0.0090(14) 0.0102(12) 0.0003(15)
N2 0.0208(15) 0.060(2) 0.0316(17) 0.0014(17) 0.0008(13) -0.0113(15)
C9 0.0201(15) 0.0289(18) 0.0210(16) -0.0010(14) 0.0098(13) -0.0046(13)
C8 0.0174(14) 0.0311(19) 0.0196(14) -0.0007(14) 0.0080(12) -0.0021(13)
C6 0.0174(14) 0.0300(18) 0.0215(16) -0.0017(14) 0.0093(12) -0.0051(13)
C3 0.0173(15) 0.0296(18) 0.0224(16) -0.0017(14) 0.0088(13) -0.0054(13)
C10 0.0193(15) 0.042(2) 0.0239(17) -0.0059(16) 0.0078(13) 0.0021(15)
C13 0.0211(16) 0.039(2) 0.0221(16) -0.0028(15) 0.0073(13) 0.0013(15)
C22 0.0259(17) 0.030(2) 0.0270(17) 0.0021(15) 0.0021(14) -0.0062(15)
N4 0.0358(18) 0.062(3) 0.0297(17) 0.0091(18) -0.0017(14) -0.0035(18)
F1 0.107(4) 0.089(3) 0.093(3) -0.012(2) 0.062(3) -0.004(2)
C7 0.0201(15) 0.0322(19) 0.0219(16) -0.0067(14) 0.0083(12) -0.0095(14)
C2 0.0210(16) 0.047(2) 0.0225(16) 0.0061(16) 0.0058(14) -0.0068(16)
C19 0.0198(15) 0.0300(19) 0.0289(17) 0.0025(16) 0.0018(14) -0.0019(14)
C5 0.0242(18) 0.047(2) 0.0236(17) 0.0031(17) 0.0084(15) -0.0103(16)
C4 0.0195(16) 0.040(2) 0.0229(17) 0.0017(16) 0.0055(13) -0.0078(15)
C21 0.0234(16) 0.0297(19) 0.0293(17) 0.0009(15) 0.0007(14) -0.0025(14)
C18 0.0225(17) 0.032(2) 0.0257(17) 0.0051(15) 0.0014(13) -0.0019(14)
C11 0.0252(17) 0.049(2) 0.0209(17) -0.0057(16) 0.0046(14) 0.0020(17)
C20 0.0254(18) 0.033(2) 0.0285(18) 0.0050(16) 0.0041(14) -0.0031(15)
C23 0.0255(17) 0.035(2) 0.0324(19) 0.0031(17) 0.0016(15) -0.0051(16)
C12 0.0247(18) 0.049(2) 0.0244(18) -0.0051(17) 0.0107(15) 0.0048(16)
F2 0.091(3) 0.117(4) 0.079(3) -0.030(3) 0.012(2) -0.043(3)
C17 0.0276(19) 0.037(2) 0.036(2) -0.0025(17) 0.0086(16) -0.0027(16)
C1 0.0169(16) 0.057(3) 0.0285(18) 0.0055(19) 0.0072(14) -0.0062(16)
F4 0.104(4) 0.113(4) 0.113(4) 0.000(3) 0.066(3) 0.020(3)
C24 0.0233(18) 0.047(3) 0.039(2) 0.010(2) -0.0027(16) -0.0032(17)
C16 0.031(2) 0.038(2) 0.033(2) -0.0048(18) 0.0018(16) -0.0081(17)
F3 0.107(4) 0.119(4) 0.103(4) 0.059(3) 0.031(3) 0.052(3)
C15 0.0269(18) 0.054(3) 0.0317(19) -0.0087(19) 0.0051(16) -0.0041(18)
C25 0.0315(19) 0.051(3) 0.0302(19) 0.0045(19) 0.0031(16) 0.0036(18)
C14 0.0223(18) 0.069(3) 0.036(2) -0.008(2) 0.0091(16) -0.0039(19)
C26 0.044(2) 0.062(3) 0.028(2) 0.004(2) 0.0063(18) 0.002(2)
F5 0.084(3) 0.108(4) 0.200(7) -0.040(4) 0.034(4) -0.031(3)
F6 0.188(7) 0.121(5) 0.094(4) 0.030(4) -0.013(4) 0.054(5)

loop_
_atom_type_symbol
_atom_type_description
_atom_type_scat_dispersion_real
_atom_type_scat_dispersion_imag
_atom_type_scat_source
Ag Ag 0.1306 4.2820 'International Tables Vol C Tables 4.2.6.8 and 6.1.1.4'
C C 0.0181 0.0091 'International Tables Vol C Tables 4.2.6.8 and 6.1.1.4'
F F 0.0727 0.0534 'International Tables Vol C Tables 4.2.6.8 and 6.1.1.4'
N N 0.0311 0.0180 'International Tables Vol C Tables 4.2.6.8 and 6.1.1.4'
Sb Sb -0.0562 5.8946 'International Tables Vol C Tables 4.2.6.8 and 6.1.1.4'
H H 0.0000 0.0000 'International Tables Vol C Tables 4.2.6.8 and 6.1.1.4'

loop_
_geom_angle_atom_site_label_1
_geom_angle_atom_site_label_2
_geom_angle_atom_site_label_3
_geom_angle
_geom_angle_site_symmetry_1
_geom_angle_site_symmetry_3
_geom_angle_publ_flag
F3 Sb1 F2 91.8(3) . . ?
F3 Sb1 F4 91.5(2) . . ?
F2 Sb1 F4 90.7(2) . . ?
F3 Sb1 F1 89.9(2) . . ?
F2 Sb1 F1 91.0(2) . . ?
F4 Sb1 F1 177.7(3) . . ?
F3 Sb1 F5 87.9(3) . . ?
F2 Sb1 F5 179.6(3) . . ?
F4 Sb1 F5 89.3(3) . . ?
F1 Sb1 F5 89.0(3) . . ?
F3 Sb1 F6 177.1(3) . . ?
F2 Sb1 F6 90.1(3) . . ?
F4 Sb1 F6 90.6(3) . . ?
F1 Sb1 F6 87.9(3) . . ?
F5 Sb1 F6 90.3(3) . . ?
N1 Ag1 N3 130.79(13) . 4_576 ?
N1 Ag1 N2 123.68(13) . . ?
N3 Ag1 N2 105.50(13) 4_576 . ?
C1 N1 C5 118.2(3) . . ?
C1 N1 Ag1 121.4(3) . . ?
C5 N1 Ag1 120.1(3) . . ?
C11 N3 C12 116.9(3) . . ?
C11 N3 Ag1 121.0(3) . 4_675 ?
C12 N3 Ag1 121.5(3) . 4_675 ?
C14 N2 C16 117.3(3) . . ?
C14 N2 Ag1 124.9(3) . . ?
C16 N2 Ag1 114.6(3) . . ?
C10 C9 C13 117.7(3) . . ?
C10 C9 C8 120.3(3) . . ?
C13 C9 C8 122.0(3) . . ?
C7 C8 C6 118.7(3) . 3_776 ?
C7 C8 C9 118.1(3) . . ?
C6 C8 C9 123.2(3) 3_776 . ?
C7 C6 C8 118.4(3) . 3_776 ?
C7 C6 C3 119.0(3) . . ?
C8 C6 C3 122.6(3) 3_776 . ?
C2 C3 C4 117.5(3) . . ?
C2 C3 C6 121.1(3) . . ?
C4 C3 C6 121.3(3) . . ?
C9 C10 C11 119.5(3) . . ?
C9 C10 H10 120.2 . . ?
C11 C10 H10 120.2 . . ?
C12 C13 C9 118.8(3) . . ?
C12 C13 H13 120.6 . . ?
C9 C13 H13 120.6 . . ?
C25 C22 C23 117.0(4) . . ?
C25 C22 C21 121.3(4) . . ?
C23 C22 C21 121.7(4) . . ?
C26 N4 C24 116.3(4) . . ?
C8 C7 C6 122.9(3) . . ?
C8 C7 H7 118.5 . . ?
C6 C7 H7 118.5 . . ?
C3 C2 C1 119.6(3) . . ?
C3 C2 H2 120.2 . . ?
C1 C2 H2 120.2 . . ?
C20 C19 C21 119.2(3) . 3_566 ?
C20 C19 C18 119.6(3) . . ?
C21 C19 C18 121.1(3) 3_566 . ?
N1 C5 C4 122.4(4) . . ?
N1 C5 H5 118.8 . . ?
C4 C5 H5 118.8 . . ?
C5 C4 C3 119.5(3) . . ?
C5 C4 H4 120.3 . . ?
C3 C4 H4 120.3 . . ?
C20 C21 C19 118.9(4) . 3_566 ?
C20 C21 C22 118.7(4) . . ?
C19 C21 C22 122.3(3) 3_566 . ?
C15 C18 C17 117.7(4) . . ?
C15 C18 C19 122.1(4) . . ?
C17 C18 C19 120.1(4) . . ?
N3 C11 C10 123.5(4) . . ?
N3 C11 H11 118.3 . . ?
C10 C11 H11 118.3 . . ?
C19 C20 C21 121.9(4) . . ?
C19 C20 H20 119.1 . . ?
C21 C20 H20 119.1 . . ?
C24 C23 C22 119.6(4) . . ?
C24 C23 H23 120.2 . . ?
C22 C23 H23 120.2 . . ?
N3 C12 C13 123.6(4) . . ?
N3 C12 H12 118.2 . . ?
C13 C12 H12 118.2 . . ?
C16 C17 C18 118.7(4) . . ?
C16 C17 H17 120.6 . . ?
C18 C17 H17 120.6 . . ?
N1 C1 C2 122.8(4) . . ?
N1 C1 H1 118.6 . . ?
C2 C1 H1 118.6 . . ?
N4 C24 C23 123.6(4) . . ?
N4 C24 H24 118.2 . . ?
C23 C24 H24 118.2 . . ?
N2 C16 C17 123.3(4) . . ?
N2 C16 H16 118.3 . . ?
C17 C16 H16 118.3 . . ?
C18 C15 C14 119.8(4) . . ?
C18 C15 H15 120.1 . . ?
C14 C15 H15 120.1 . . ?
C26 C25 C22 119.3(4) . . ?
C26 C25 H25 120.3 . . ?
C22 C25 H25 120.3 . . ?
N2 C14 C15 122.9(4) . . ?
N2 C14 H14 118.6 . . ?
C15 C14 H14 118.6 . . ?
N4 C26 C25 124.2(4) . . ?
N4 C26 H26 117.9 . . ?
C25 C26 H26 117.9 . . ?

loop_
_geom_bond_atom_site_label_1
_geom_bond_atom_site_label_2
_geom_bond_distance
_geom_bond_site_symmetry_2
_geom_bond_publ_flag
Sb1 F3 1.853(4) . ?
Sb1 F2 1.860(4) . ?
Sb1 F4 1.876(4) . ?
Sb1 F1 1.877(4) . ?
Sb1 F5 1.899(5) . ?
Sb1 F6 1.901(5) . ?
Ag1 N1 2.219(3) . ?
Ag1 N3 2.283(3) 4_576 ?
Ag1 N2 2.302(3) . ?
N1 C1 1.336(5) . ?
N1 C5 1.339(5) . ?
N3 C11 1.333(5) . ?
N3 C12 1.338(5) . ?
N2 C14 1.332(6) . ?
N2 C16 1.339(6) . ?
C9 C10 1.377(5) . ?
C9 C13 1.396(5) . ?
C9 C8 1.495(5) . ?
C8 C7 1.393(4) . ?
C8 C6 1.408(5) 3_776 ?
C6 C7 1.401(5) . ?
C6 C3 1.490(4) . ?
C3 C2 1.387(5) . ?
C3 C4 1.393(5) . ?
C10 C11 1.388(5) . ?
C10 H10 0.9300 . ?
C13 C12 1.390(5) . ?
C13 H13 0.9300 . ?
C22 C25 1.388(6) . ?
C22 C23 1.393(6) . ?
C22 C21 1.489(5) . ?
N4 C26 1.334(6) . ?
N4 C24 1.339(7) . ?
C7 H7 0.9300 . ?
C2 C1 1.387(5) . ?
C2 H2 0.9300 . ?
C19 C20 1.392(5) . ?
C19 C21 1.403(5) 3_566 ?
C19 C18 1.488(5) . ?
C5 C4 1.392(5) . ?
C5 H5 0.9300 . ?
C4 H4 0.9300 . ?
C21 C20 1.399(5) . ?
C18 C15 1.374(6) . ?
C18 C17 1.393(6) . ?
C11 H11 0.9300 . ?
C20 H20 0.9300 . ?
C23 C24 1.382(6) . ?
C23 H23 0.9300 . ?
C12 H12 0.9300 . ?
C17 C16 1.384(6) . ?
C17 H17 0.9300 . ?
C1 H1 0.9300 . ?
C24 H24 0.9300 . ?
C16 H16 0.9300 . ?
C15 C14 1.385(6) . ?
C15 H15 0.9300 . ?
C25 C26 1.383(6) . ?
C25 H25 0.9300 . ?
C14 H14 0.9300 . ?
C26 H26 0.9300 . ?
